data_4335264
loop_
_publ_author_name
'Ralf Haiges'
'Karl O. Christe'

_publ_contact_author_address
;
University of Southern California
Loker Hydrocarbon Research Institute and Department of Chemistry
Los Angeles, CA 90089
USA
;
_publ_contact_author_email haiges@usc.edu
_publ_contact_author_name 'Ralf Haiges'
_publ_contact_author_phone '+1 (213) 740-3197'
_publ_section_title
;
 Energetic High-Nitrogen Compounds: 5-(Trinitromethyl)-2H-tetrazole and
 -tetrazolates, Preparation, Characterization, and Conversion into
 5-(Dinitromethyl)tetrazoles
;
_journal_name_full 'Inorganic Chemistry'
_journal_page_first 7249
_journal_page_last 7260
_journal_paper_doi 10.1021/ic400919n
_journal_volume 52
_journal_year 2013
_chemical_formula_moiety 'C2 N7 O6, C H6 N3'
_chemical_formula_sum 'C3 H6 N10 O6'
_chemical_formula_weight 278.18
_chemical_name_common GuanoTNTz
_chemical_name_systematic 'guanidinium 5-trinitromethyltetrazolate'
_space_group_crystal_system monoclinic
_space_group_IT_number 14
_space_group_name_Hall '-P 2ybc'
_space_group_name_H-M_alt 'P 1 21/c 1'
_symmetry_space_group_name_Hall '-P 2ybc'
_symmetry_space_group_name_H-M 'P 1 21/c 1'
_atom_sites_solution_hydrogens geom
_atom_sites_solution_primary direct
_atom_sites_solution_secondary difmap
_cell_angle_alpha 90
_cell_angle_beta 100.6360(10)
_cell_angle_gamma 90
_cell_formula_units_Z 8
_cell_length_a 9.8509(5)
_cell_length_b 8.8922(4)
_cell_length_c 24.3416(12)
_cell_measurement_temperature 100.(2)
_cell_volume 2095.60(18)
_computing_cell_refinement 'APEX2 v2012.4-3 (Bruker AXS)'
_computing_data_collection 'Bruker Instrument Service v2012.6-0'
_computing_data_reduction 'SAINT V8.18C (Bruker AXS, 2009)'
_computing_structure_refinement 'SHELXL-97 (Sheldrick, 2008)'
_computing_structure_solution 'SHELXS-97 (Sheldrick, 2008)'
_diffrn_ambient_temperature 100.(2)
_diffrn_measured_fraction_theta_full 1.000
_diffrn_measured_fraction_theta_max 0.995
_diffrn_measurement_device_type 'Bruker APEX II CCD'
_diffrn_measurement_method 'omega- and phi-scans'
_diffrn_radiation_monochromator 'TRIUMPH curved-crystal'
_diffrn_radiation_type 'MoK\a '
_diffrn_radiation_wavelength 0.71073
_diffrn_reflns_av_R_equivalents 0.0440
_diffrn_reflns_av_sigmaI/netI 0.0273
_diffrn_reflns_limit_h_max 14
_diffrn_reflns_limit_h_min -13
_diffrn_reflns_limit_k_max 12
_diffrn_reflns_limit_k_min -12
_diffrn_reflns_limit_l_max 34
_diffrn_reflns_limit_l_min -34
_diffrn_reflns_number 50468
_diffrn_reflns_theta_full 29.00
_diffrn_reflns_theta_max 30.48
_diffrn_reflns_theta_min 1.70
_diffrn_source 'fine-focus tube'
_exptl_absorpt_coefficient_mu 0.164
_exptl_absorpt_correction_T_max 0.98
_exptl_absorpt_correction_T_min 0.94
_exptl_absorpt_correction_type multi-scan
_exptl_absorpt_process_details 'Bruker SADABS V2008/1'
_exptl_crystal_density_diffrn 1.763
_exptl_crystal_F_000 1136
_exptl_crystal_size_max 0.390
_exptl_crystal_size_mid 0.320
_exptl_crystal_size_min 0.130
_refine_diff_density_max 0.391
_refine_diff_density_min -0.352
_refine_ls_extinction_method none
_refine_ls_goodness_of_fit_ref 1.024
_refine_ls_hydrogen_treatment constr
_refine_ls_matrix_type full
_refine_ls_number_parameters 353
_refine_ls_number_reflns 6349
_refine_ls_number_restraints 7
_refine_ls_restrained_S_all 1.026
_refine_ls_R_factor_all 0.0537
_refine_ls_R_factor_gt 0.0375
_refine_ls_shift/su_max 0.001
_refine_ls_shift/su_mean 0.000
_refine_ls_structure_factor_coef Fsqd
_refine_ls_weighting_details 'calc w=1/[\s^2^(Fo^2^)+(0.0439P)^2^+0.8392P] where P=(Fo^2^+2Fc^2^)/3'
_refine_ls_weighting_scheme calc
_refine_ls_wR_factor_gt 0.0887
_refine_ls_wR_factor_ref 0.0974
_reflns_number_gt 5003
_reflns_number_total 6349
_reflns_threshold_expression >2sigma(I)
_cod_data_source_file ic400919n_si_001_4.cif
_cod_data_source_block GuanoTNTz
_cod_database_code 4335264

loop_
_space_group_symop_operation_xyz
'x, y, z'
'-x, y+1/2, -z+1/2'
'-x, -y, -z'
'x, -y-1/2, z-1/2'

loop_
_atom_site_type_symbol
_atom_site_label
_atom_site_fract_x
_atom_site_fract_y
_atom_site_fract_z
_atom_site_U_iso_or_equiv
_atom_site_adp_type
_atom_site_calc_flag
_atom_site_refinement_flags
_atom_site_occupancy
_atom_site_disorder_assembly
_atom_site_disorder_group
C C1 0.11292(12) 0.27575(13) 0.17577(5) 0.0125(2) Uani d . 1.0 . .
C C2 0.07565(12) 0.42650(13) 0.19365(5) 0.0130(2) Uani d . 1.0 . .
C C3 0.60904(12) 0.34906(13) 0.05719(5) 0.0133(2) Uani d . 1.0 . .
C C4 0.53786(12) 0.22233(13) 0.07894(5) 0.0138(2) Uani d . 1.0 A .
C C5 0.46382(12) 0.73433(13) 0.17099(5) 0.0135(2) Uani d . 1.0 . .
C C6 0.98878(12) 0.78577(13) 0.03089(5) 0.0137(2) Uani d . 1.0 . .
N N1 0.04881(11) 0.21250(11) 0.12836(4) 0.0152(2) Uani d . 1.0 . .
N N2 0.10986(11) 0.07790(12) 0.12860(4) 0.0173(2) Uani d . 1.0 . .
N N3 0.20521(11) 0.06319(12) 0.17443(4) 0.0177(2) Uani d . 1.0 . .
N N4 0.20954(10) 0.18777(12) 0.20563(4) 0.0155(2) Uani d . 1.0 . .
N N5 0.15186(12) 0.46224(13) 0.25264(4) 0.0211(2) Uani d . 1.0 . .
N N6 -0.08055(11) 0.43827(12) 0.19384(4) 0.0177(2) Uani d . 1.0 . .
N N7 0.10640(10) 0.55645(11) 0.15590(4) 0.01475(19) Uani d . 1.0 . .
N N8 0.60906(13) 0.48598(13) 0.07875(5) 0.0261(3) Uani d . 1.0 . .
N N9 0.68981(12) 0.56552(13) 0.05076(5) 0.0257(3) Uani d . 1.0 . .
N N10 0.73442(12) 0.47798(13) 0.01444(5) 0.0217(2) Uani d . 1.0 . .
N N11 0.68567(12) 0.33825(13) 0.01771(5) 0.0238(2) Uani d . 1.0 . .
N N12 0.42647(11) 0.14518(12) 0.03578(5) 0.0190(2) Uani d . 1.0 . .
N N13 0.46982(11) 0.27815(12) 0.12659(4) 0.0192(2) Uani d . 1.0 . .
N N14 0.63655(11) 0.09163(12) 0.10232(4) 0.0185(2) Uani d D 1.0 . .
N N15 0.39018(11) 0.71547(12) 0.11976(4) 0.0182(2) Uani d . 1.0 . .
H H15A 0.3139 0.7675 0.109 0.022 Uiso calc R 1.0 . .
H H15B 0.4178 0.651 0.0967 0.022 Uiso calc R 1.0 . .
N N16 0.42241(11) 0.83135(12) 0.20573(4) 0.0170(2) Uani d . 1.0 . .
H H16A 0.4699 0.842 0.2399 0.02 Uiso calc R 1.0 . .
H H16B 0.3474 0.8852 0.1947 0.02 Uiso calc R 1.0 . .
N N17 0.57684(11) 0.65240(12) 0.18712(5) 0.0190(2) Uani d . 1.0 . .
H H17A 0.625 0.6623 0.2212 0.023 Uiso calc R 1.0 . .
H H17B 0.6036 0.5882 0.1638 0.023 Uiso calc R 1.0 . .
N N18 0.91179(11) 0.80793(12) 0.06975(4) 0.0171(2) Uani d . 1.0 . .
H H18A 0.8358 0.7554 0.069 0.021 Uiso calc R 1.0 . .
H H18B 0.9369 0.8751 0.0962 0.021 Uiso calc R 1.0 . .
N N19 1.10372(11) 0.86630(12) 0.03263(4) 0.0181(2) Uani d . 1.0 . .
H H19A 1.1553 0.8525 0.0072 0.022 Uiso calc R 1.0 . .
H H19B 1.128 0.9332 0.0593 0.022 Uiso calc R 1.0 . .
N N20 0.95263(11) 0.68520(12) -0.00922(4) 0.0166(2) Uani d . 1.0 . .
H H20A 0.8768 0.6319 -0.0104 0.02 Uiso calc R 1.0 . .
H H20B 1.0044 0.6716 -0.0347 0.02 Uiso calc R 1.0 . .
O O1 0.27543(10) 0.48086(12) 0.25641(4) 0.0292(2) Uani d . 1.0 . .
O O2 0.08417(13) 0.46581(15) 0.28950(4) 0.0375(3) Uani d . 1.0 . .
O O3 -0.13681(10) 0.55568(13) 0.17737(5) 0.0321(2) Uani d . 1.0 . .
O O4 -0.13309(11) 0.32898(13) 0.21072(5) 0.0341(3) Uani d . 1.0 . .
O O5 0.09872(10) 0.52643(10) 0.10675(4) 0.02013(19) Uani d . 1.0 . .
O O6 0.13199(10) 0.67848(10) 0.17804(4) 0.0227(2) Uani d . 1.0 . .
O O7 0.44727(12) 0.14489(13) -0.01154(4) 0.0340(3) Uani d . 1.0 . .
O O8 0.33215(11) 0.08526(15) 0.05264(5) 0.0403(3) Uani d . 1.0 . .
O O9 0.53241(12) 0.25420(13) 0.17347(4) 0.0329(2) Uani d . 1.0 . .
O O10 0.36335(11) 0.34802(12) 0.11285(5) 0.0296(2) Uani d . 1.0 . .
O O11 0.7553(2) 0.1025(4) 0.0968(3) 0.0343(9) Uani d PD 0.77(2) A 1
O O11A 0.7575(8) 0.140(2) 0.1199(10) 0.042(3) Uani d PDU 0.23(2) A 2
O O12 0.58408(12) -0.01695(11) 0.11855(5) 0.0314(2) Uani d . 1.0 A .

loop_
_atom_site_aniso_label
_atom_site_aniso_U_11
_atom_site_aniso_U_22
_atom_site_aniso_U_33
_atom_site_aniso_U_12
_atom_site_aniso_U_13
_atom_site_aniso_U_23
C1 0.0128(5) 0.0139(5) 0.0113(5) 0.0001(4) 0.0033(4) -0.0001(4)
C2 0.0118(5) 0.0160(5) 0.0109(5) 0.0017(4) 0.0012(4) -0.0005(4)
C3 0.0111(5) 0.0153(5) 0.0137(5) -0.0013(4) 0.0028(4) -0.0008(4)
C4 0.0120(5) 0.0161(5) 0.0139(5) -0.0018(4) 0.0034(4) -0.0024(4)
C5 0.0127(5) 0.0137(5) 0.0146(5) -0.0020(4) 0.0037(4) 0.0007(4)
C6 0.0138(5) 0.0121(5) 0.0148(5) 0.0008(4) 0.0016(4) 0.0028(4)
N1 0.0176(5) 0.0153(5) 0.0129(4) -0.0013(4) 0.0035(4) -0.0011(4)
N2 0.0210(5) 0.0147(5) 0.0167(5) -0.0002(4) 0.0053(4) -0.0012(4)
N3 0.0199(5) 0.0151(5) 0.0186(5) 0.0016(4) 0.0048(4) -0.0010(4)
N4 0.0159(5) 0.0147(5) 0.0160(5) 0.0022(4) 0.0031(4) 0.0007(4)
N5 0.0252(6) 0.0207(5) 0.0149(5) 0.0081(4) -0.0029(4) -0.0046(4)
N6 0.0137(5) 0.0235(5) 0.0168(5) 0.0022(4) 0.0056(4) -0.0010(4)
N7 0.0126(4) 0.0143(5) 0.0172(5) 0.0012(4) 0.0024(4) -0.0005(4)
N8 0.0291(6) 0.0176(5) 0.0375(7) -0.0083(5) 0.0219(5) -0.0088(5)
N9 0.0251(6) 0.0174(5) 0.0391(7) -0.0049(4) 0.0174(5) -0.0025(5)
N10 0.0227(5) 0.0215(5) 0.0227(5) -0.0056(4) 0.0093(4) 0.0004(4)
N11 0.0288(6) 0.0222(6) 0.0242(6) -0.0088(5) 0.0153(5) -0.0057(4)
N12 0.0155(5) 0.0158(5) 0.0241(5) -0.0026(4) -0.0008(4) -0.0026(4)
N13 0.0206(5) 0.0186(5) 0.0212(5) -0.0055(4) 0.0115(4) -0.0032(4)
N14 0.0200(5) 0.0178(5) 0.0174(5) 0.0000(4) 0.0029(4) 0.0016(4)
N15 0.0165(5) 0.0221(5) 0.0148(5) 0.0015(4) -0.0003(4) -0.0032(4)
N16 0.0168(5) 0.0200(5) 0.0141(5) 0.0042(4) 0.0022(4) -0.0020(4)
N17 0.0156(5) 0.0203(5) 0.0198(5) 0.0047(4) -0.0002(4) -0.0052(4)
N18 0.0159(5) 0.0193(5) 0.0169(5) -0.0021(4) 0.0052(4) -0.0029(4)
N19 0.0165(5) 0.0171(5) 0.0220(5) -0.0048(4) 0.0066(4) -0.0052(4)
N20 0.0183(5) 0.0185(5) 0.0136(5) -0.0063(4) 0.0044(4) -0.0019(4)
O1 0.0208(5) 0.0292(5) 0.0315(5) 0.0040(4) -0.0108(4) -0.0096(4)
O2 0.0462(7) 0.0534(7) 0.0133(5) 0.0160(6) 0.0063(4) -0.0064(5)
O3 0.0190(5) 0.0350(6) 0.0432(6) 0.0129(4) 0.0086(4) 0.0128(5)
O4 0.0278(5) 0.0314(6) 0.0496(7) -0.0012(4) 0.0239(5) 0.0067(5)
O5 0.0287(5) 0.0180(4) 0.0141(4) 0.0014(4) 0.0049(3) 0.0008(3)
O6 0.0265(5) 0.0147(4) 0.0269(5) -0.0038(4) 0.0050(4) -0.0055(4)
O7 0.0457(7) 0.0358(6) 0.0185(5) -0.0160(5) 0.0001(4) -0.0063(4)
O8 0.0239(5) 0.0507(7) 0.0484(7) -0.0239(5) 0.0119(5) -0.0130(6)
O9 0.0395(6) 0.0425(6) 0.0170(5) -0.0010(5) 0.0060(4) -0.0084(4)
O10 0.0246(5) 0.0301(6) 0.0390(6) 0.0052(4) 0.0191(4) 0.0029(4)
O11 0.0151(7) 0.0310(12) 0.056(2) 0.0054(7) 0.0053(9) 0.0128(13)
O11A 0.021(3) 0.043(5) 0.061(7) 0.004(3) 0.003(3) 0.025(5)
O12 0.0404(6) 0.0204(5) 0.0312(5) -0.0071(4) 0.0011(4) 0.0072(4)

loop_
_atom_type_symbol
_atom_type_description
_atom_type_scat_dispersion_real
_atom_type_scat_dispersion_imag
_atom_type_scat_source
C C 0.0033 0.0016 'International Tables Vol C Tables 4.2.6.8 and 6.1.1.4'
H H 0.0000 0.0000 'International Tables Vol C Tables 4.2.6.8 and 6.1.1.4'
N N 0.0061 0.0033 'International Tables Vol C Tables 4.2.6.8 and 6.1.1.4'
O O 0.0106 0.0060 'International Tables Vol C Tables 4.2.6.8 and 6.1.1.4'

loop_
_geom_angle_atom_site_label_1
_geom_angle_atom_site_label_2
_geom_angle_atom_site_label_3
_geom_angle
N1 C1 N4 113.53(10)
N1 C1 C2 122.30(10)
N4 C1 C2 124.14(10)
C1 C2 N5 111.14(9)
C1 C2 N7 114.71(9)
N5 C2 N7 106.75(9)
C1 C2 N6 111.39(9)
N5 C2 N6 107.51(9)
N7 C2 N6 104.88(9)
N8 C3 N11 113.18(11)
N8 C3 C4 121.63(10)
N11 C3 C4 125.05(11)
C3 C4 N13 109.19(9)
C3 C4 N12 115.01(10)
N13 C4 N12 107.88(9)
C3 C4 N14 113.31(9)
N13 C4 N14 107.33(9)
N12 C4 N14 103.67(9)
N16 C5 N17 120.60(11)
N16 C5 N15 120.07(11)
N17 C5 N15 119.32(11)
N20 C6 N18 120.86(11)
N20 C6 N19 119.84(11)
N18 C6 N19 119.29(11)
C1 N1 N2 103.45(10)
N3 N2 N1 109.86(10)
N2 N3 N4 109.82(10)
C1 N4 N3 103.33(9)
O2 N5 O1 128.34(12)
O2 N5 C2 117.34(11)
O1 N5 C2 114.31(10)
O4 N6 O3 127.27(11)
O4 N6 C2 115.87(10)
O3 N6 C2 116.86(10)
O5 N7 O6 127.03(11)
O5 N7 C2 116.06(9)
O6 N7 C2 116.88(9)
C3 N8 N9 103.89(10)
N10 N9 N8 109.46(11)
N9 N10 N11 109.98(10)
C3 N11 N10 103.49(10)
O7 N12 O8 126.92(12)
O7 N12 C4 115.39(10)
O8 N12 C4 117.57(11)
O9 N13 O10 127.89(11)
O9 N13 C4 116.12(11)
O10 N13 C4 115.87(10)
O12 N14 O11 126.08(16)
O12 N14 O11A 127.0(4)
O11 N14 O11A 30.5(10)
O12 N14 C4 116.44(10)
O11 N14 C4 116.95(14)
O11A N14 C4 110.7(7)
C5 N15 H15A 120.0
C5 N15 H15B 120.0
H15A N15 H15B 120.0
C5 N16 H16A 120.0
C5 N16 H16B 120.0
H16A N16 H16B 120.0
C5 N17 H17A 120.0
C5 N17 H17B 120.0
H17A N17 H17B 120.0
C6 N18 H18A 120.0
C6 N18 H18B 120.0
H18A N18 H18B 120.0
C6 N19 H19A 120.0
C6 N19 H19B 120.0
H19A N19 H19B 120.0
C6 N20 H20A 120.0
C6 N20 H20B 120.0
H20A N20 H20B 120.0

loop_
_geom_bond_atom_site_label_1
_geom_bond_atom_site_label_2
_geom_bond_distance
C1 N1 1.3334(14)
C1 N4 1.3383(15)
C1 C2 1.4766(16)
C2 N5 1.5258(15)
C2 N7 1.5408(15)
C2 N6 1.5431(15)
C3 N8 1.3258(16)
C3 N11 1.3305(15)
C3 C4 1.4762(16)
C4 N13 1.5256(15)
C4 N12 1.5339(15)
C4 N14 1.5542(16)
C5 N16 1.3241(15)
C5 N17 1.3278(15)
C5 N15 1.3325(15)
C6 N20 1.3234(15)
C6 N18 1.3318(15)
C6 N19 1.3337(15)
N1 N2 1.3390(14)
N2 N3 1.3256(15)
N3 N4 1.3393(14)
N5 O2 1.2131(15)
N5 O1 1.2151(15)
N6 O4 1.2082(15)
N6 O3 1.2148(15)
N7 O5 1.2144(13)
N7 O6 1.2170(13)
N8 N9 1.3406(16)
N9 N10 1.3129(16)
N10 N11 1.3397(15)
N12 O7 1.2067(15)
N12 O8 1.2068(15)
N13 O9 1.2117(15)
N13 O10 1.2117(15)
N14 O12 1.1962(14)
N14 O11 1.205(2)
N14 O11A 1.266(11)
N15 H15A 0.88
N15 H15B 0.88
N16 H16A 0.88
N16 H16B 0.88
N17 H17A 0.88
N17 H17B 0.88
N18 H18A 0.88
N18 H18B 0.88
N19 H19A 0.88
N19 H19B 0.88
N20 H20A 0.88
N20 H20B 0.88

loop_
_geom_torsion_atom_site_label_1
_geom_torsion_atom_site_label_2
_geom_torsion_atom_site_label_3
_geom_torsion_atom_site_label_4
_geom_torsion
N1 C1 C2 N5 172.55(10)
N4 C1 C2 N5 -5.22(16)
N1 C1 C2 N7 -66.24(14)
N4 C1 C2 N7 115.98(12)
N1 C1 C2 N6 52.69(14)
N4 C1 C2 N6 -125.09(12)
N8 C3 C4 N13 0.51(16)
N11 C3 C4 N13 175.89(11)
N8 C3 C4 N12 121.92(13)
N11 C3 C4 N12 -62.69(16)
N8 C3 C4 N14 -119.06(13)
N11 C3 C4 N14 56.32(15)
N4 C1 N1 N2 -0.47(13)
C2 C1 N1 N2 -178.46(10)
C1 N1 N2 N3 0.27(12)
N1 N2 N3 N4 0.00(13)
N1 C1 N4 N3 0.47(13)
C2 C1 N4 N3 178.42(10)
N2 N3 N4 C1 -0.27(12)
C1 C2 N5 O2 -109.51(13)
N7 C2 N5 O2 124.73(12)
N6 C2 N5 O2 12.63(15)
C1 C2 N5 O1 69.15(14)
N7 C2 N5 O1 -56.61(13)
N6 C2 N5 O1 -168.70(10)
C1 C2 N6 O4 39.79(14)
N5 C2 N6 O4 -82.20(13)
N7 C2 N6 O4 164.44(10)
C1 C2 N6 O3 -140.53(11)
N5 C2 N6 O3 97.48(12)
N7 C2 N6 O3 -15.88(13)
C1 C2 N7 O5 30.94(14)
N5 C2 N7 O5 154.52(10)
N6 C2 N7 O5 -91.59(11)
C1 C2 N7 O6 -150.97(10)
N5 C2 N7 O6 -27.40(13)
N6 C2 N7 O6 86.50(11)
N11 C3 N8 N9 0.43(16)
C4 C3 N8 N9 176.33(11)
C3 N8 N9 N10 0.08(15)
N8 N9 N10 N11 -0.55(16)
N8 C3 N11 N10 -0.75(15)
C4 C3 N11 N10 -176.47(11)
N9 N10 N11 C3 0.77(15)
C3 C4 N12 O7 31.55(15)
N13 C4 N12 O7 153.67(11)
N14 C4 N12 O7 -92.71(12)
C3 C4 N12 O8 -152.09(12)
N13 C4 N12 O8 -29.96(15)
N14 C4 N12 O8 83.65(13)
C3 C4 N13 O9 -99.13(13)
N12 C4 N13 O9 135.23(11)
N14 C4 N13 O9 24.08(14)
C3 C4 N13 O10 77.11(13)
N12 C4 N13 O10 -48.54(13)
N14 C4 N13 O10 -159.69(10)
C3 C4 N14 O12 -177.16(11)
N13 C4 N14 O12 62.21(13)
N12 C4 N14 O12 -51.80(13)
C3 C4 N14 O11 -4.9(4)
N13 C4 N14 O11 -125.6(4)
N12 C4 N14 O11 120.4(4)
C3 C4 N14 O11A 27.8(13)
N13 C4 N14 O11A -92.9(13)
N12 C4 N14 O11A 153.1(13)
